data_7203057
loop_
_publ_author_name
'Lehane, K. Niamh'
'Moynihan, Edmond J. A.'
'Brondel, Nicolas'
'Lawrence, Simon E.'
'Maguire, Anita R.'

_publ_section_title
;
 Impact of sulfur substituents on the C--H&#x22EF;O interaction of
 terminal alkynes in crystal engineering
;
_journal_issue 11
_journal_name_full CrystEngComm
_journal_page_first 1041
_journal_paper_doi 10.1039/b709261j
_journal_volume 9
_journal_year 2007
_chemical_absolute_configuration ad
_chemical_formula_moiety 'C9 H8 O S'
_chemical_formula_sum 'C9 H8 O S'
_chemical_formula_weight 164.21
_chemical_name_systematic
;
?
;
_space_group_IT_number 19
_symmetry_cell_setting orthorhombic
_symmetry_space_group_name_Hall 'P 2ac 2ab'
_symmetry_space_group_name_H-M 'P 21 21 21'
_atom_sites_solution_hydrogens geom
_atom_sites_solution_primary direct
_atom_sites_solution_secondary difmap
_audit_creation_method SHELXL-97
_cell_angle_alpha 90.00
_cell_angle_beta 90.00
_cell_angle_gamma 90.00
_cell_formula_units_Z 4
_cell_length_a 5.9369(6)
_cell_length_b 10.9023(10)
_cell_length_c 13.2907(19)
_cell_measurement_reflns_used 22
_cell_measurement_temperature 293(2)
_cell_measurement_theta_max 17.79
_cell_measurement_theta_min 15.64
_cell_volume 860.25(17)
_computing_cell_refinement 'Nonius MACH3'
_computing_data_collection 'Nonius MACH3'
_computing_data_reduction 'maXus (Gilmore et al, 1998)'
_computing_molecular_graphics 'PLATON (Spek, 1999)'
_computing_publication_material 'SHELXL--97; PLATON'
_computing_structure_refinement 'SHELXL--97 (Sheldrick, 1997)'
_computing_structure_solution 'SHELXS--97 (Sheldrick, 1990)'
_diffrn_ambient_temperature 293(2)
_diffrn_measured_fraction_theta_full 0.999
_diffrn_measured_fraction_theta_max 0.999
_diffrn_measurement_device_type 'Nonius MACH3'
_diffrn_measurement_method '\w-2\q scans'
_diffrn_radiation_monochromator graphite
_diffrn_radiation_source 'fine-focus sealed tube'
_diffrn_radiation_type MoK\a
_diffrn_radiation_wavelength 0.71073
_diffrn_reflns_av_R_equivalents 0.045
_diffrn_reflns_av_sigmaI/netI 0.0144
_diffrn_reflns_limit_h_max 7
_diffrn_reflns_limit_h_min 0
_diffrn_reflns_limit_k_max 13
_diffrn_reflns_limit_k_min 0
_diffrn_reflns_limit_l_max 16
_diffrn_reflns_limit_l_min -15
_diffrn_reflns_number 1896
_diffrn_reflns_theta_full 25.46
_diffrn_reflns_theta_max 25.46
_diffrn_reflns_theta_min 2.42
_diffrn_standards_decay_% 0
_diffrn_standards_interval_time 60
_diffrn_standards_number 3
_exptl_absorpt_coefficient_mu 0.313
_exptl_absorpt_correction_type none
_exptl_crystal_colour colourless
_exptl_crystal_density_diffrn 1.268
_exptl_crystal_density_method 'not measured'
_exptl_crystal_description blocks
_exptl_crystal_F_000 344
_exptl_crystal_size_max 0.35
_exptl_crystal_size_mid 0.32
_exptl_crystal_size_min 0.24
_refine_diff_density_max 0.155
_refine_diff_density_min -0.156
_refine_diff_density_rms 0.031
_refine_ls_abs_structure_details 'Flack H D (1983), Acta Cryst. A39, 876-881'
_refine_ls_abs_structure_Flack -0.04(11)
_refine_ls_extinction_method none
_refine_ls_goodness_of_fit_ref 1.091
_refine_ls_hydrogen_treatment constr
_refine_ls_matrix_type full
_refine_ls_number_parameters 101
_refine_ls_number_reflns 1584
_refine_ls_number_restraints 0
_refine_ls_restrained_S_all 1.091
_refine_ls_R_factor_all 0.0345
_refine_ls_R_factor_gt 0.0290
_refine_ls_shift/su_max 0.000
_refine_ls_shift/su_mean 0.000
_refine_ls_structure_factor_coef Fsqd
_refine_ls_weighting_details 'calc w=1/[\s^2^(Fo^2^)+(0.0474P)^2^+0.1106P] where P=(Fo^2^+2Fc^2^)/3'
_refine_ls_weighting_scheme calc
_refine_ls_wR_factor_gt 0.0770
_refine_ls_wR_factor_ref 0.0836
_reflns_number_gt 1467
_reflns_number_total 1584
_reflns_threshold_expression >2sigma(I)
_cod_data_source_file b709261j.txt
_cod_data_source_block Compound(S)1
_cod_database_code 7203057

loop_
_symmetry_equiv_pos_as_xyz
'x, y, z'
'-x+1/2, -y, z+1/2'
'x+1/2, -y+1/2, -z'
'-x, y+1/2, -z+1/2'

loop_
_atom_site_label
_atom_site_type_symbol
_atom_site_fract_x
_atom_site_fract_y
_atom_site_fract_z
_atom_site_U_iso_or_equiv
_atom_site_adp_type
_atom_site_occupancy
_atom_site_symmetry_multiplicity
_atom_site_calc_flag
_atom_site_refinement_flags
_atom_site_disorder_assembly
_atom_site_disorder_group
C1 C 0.1910(4) 0.53060(19) 0.32289(17) 0.0592(6) Uani 1 1 d . . .
H1 H 0.2006 0.6151 0.3141 0.071 Uiso 1 1 calc R . .
C2 C 0.1787(4) 0.42353(19) 0.33396(15) 0.0517(5) Uani 1 1 d . . .
C3 C 0.1613(3) 0.29321(17) 0.35051(14) 0.0454(4) Uani 1 1 d . . .
C4 C -0.0225(4) 0.24641(18) 0.40285(15) 0.0514(5) Uani 1 1 d . . .
H4 H -0.1344 0.2992 0.4259 0.062 Uiso 1 1 calc R . .
C5 C -0.0398(3) 0.12155(18) 0.42085(15) 0.0514(5) Uani 1 1 d . . .
H5 H -0.1636 0.0901 0.4551 0.062 Uiso 1 1 calc R . .
C6 C 0.1293(3) 0.04408(16) 0.38739(13) 0.0443(4) Uani 1 1 d . . .
C7 C 0.3113(4) 0.08866(18) 0.33459(16) 0.0504(5) Uani 1 1 d . . .
H7 H 0.4221 0.0354 0.3113 0.060 Uiso 1 1 calc R . .
C8 C 0.3282(4) 0.21355(19) 0.31637(15) 0.0515(5) Uani 1 1 d . . .
H8 H 0.4513 0.2443 0.2812 0.062 Uiso 1 1 calc R . .
C11 C 0.1885(5) -0.1197(2) 0.53553(18) 0.0732(7) Uani 1 1 d . . .
H11A H 0.1744 -0.2013 0.5619 0.110 Uiso 1 1 calc R . .
H11B H 0.0965 -0.0647 0.5743 0.110 Uiso 1 1 calc R . .
H11C H 0.3429 -0.0941 0.5394 0.110 Uiso 1 1 calc R . .
O10 O 0.2752(4) -0.18106(13) 0.34909(15) 0.0851(6) Uani 1 1 d . . .
S9 S 0.09836(10) -0.11764(4) 0.40750(4) 0.05619(18) Uani 1 1 d . . .

loop_
_atom_site_aniso_label
_atom_site_aniso_U_11
_atom_site_aniso_U_22
_atom_site_aniso_U_33
_atom_site_aniso_U_23
_atom_site_aniso_U_13
_atom_site_aniso_U_12
C1 0.0746(15) 0.0376(11) 0.0655(13) 0.0035(10) 0.0028(11) 0.0001(10)
C2 0.0631(13) 0.0439(11) 0.0482(10) 0.0012(8) -0.0018(10) 0.0008(9)
C3 0.0584(12) 0.0354(9) 0.0425(9) -0.0001(7) -0.0033(9) -0.0009(8)
C4 0.0538(11) 0.0408(10) 0.0596(11) -0.0040(10) 0.0079(10) 0.0052(8)
C5 0.0531(11) 0.0416(10) 0.0594(11) 0.0012(10) 0.0117(9) -0.0032(9)
C6 0.0547(11) 0.0314(8) 0.0468(9) -0.0014(7) 0.0002(9) -0.0026(8)
C7 0.0556(11) 0.0384(10) 0.0571(11) -0.0047(8) 0.0111(10) 0.0028(8)
C8 0.0567(12) 0.0432(10) 0.0547(11) 0.0007(9) 0.0124(10) -0.0050(9)
C11 0.0904(17) 0.0554(13) 0.0739(15) 0.0147(12) -0.0036(13) 0.0115(13)
O10 0.1226(16) 0.0367(8) 0.0961(13) -0.0117(8) 0.0322(12) 0.0084(10)
S9 0.0673(3) 0.0322(2) 0.0690(3) -0.0007(2) 0.0022(3) -0.0064(2)

loop_
_atom_type_symbol
_atom_type_description
_atom_type_scat_dispersion_real
_atom_type_scat_dispersion_imag
_atom_type_scat_source
C C 0.0033 0.0016 'International Tables Vol C Tables 4.2.6.8 and 6.1.1.4'
H H 0.0000 0.0000 'International Tables Vol C Tables 4.2.6.8 and 6.1.1.4'
O O 0.0106 0.0060 'International Tables Vol C Tables 4.2.6.8 and 6.1.1.4'
S S 0.1246 0.1234 'International Tables Vol C Tables 4.2.6.8 and 6.1.1.4'

loop_
_geom_angle_atom_site_label_1
_geom_angle_atom_site_label_2
_geom_angle_atom_site_label_3
_geom_angle
_geom_angle_site_symmetry_1
_geom_angle_site_symmetry_3
_geom_angle_publ_flag
C2 C1 H1 180.0 . . ?
C1 C2 C3 178.3(2) . . ?
C4 C3 C8 119.48(17) . . ?
C4 C3 C2 119.60(18) . . ?
C8 C3 C2 120.91(19) . . ?
C5 C4 C3 120.29(17) . . ?
C5 C4 H4 119.9 . . ?
C3 C4 H4 119.9 . . ?
C6 C5 C4 119.33(17) . . ?
C6 C5 H5 120.3 . . ?
C4 C5 H5 120.3 . . ?
C7 C6 C5 121.14(17) . . ?
C7 C6 S9 120.24(14) . . ?
C5 C6 S9 118.52(15) . . ?
C6 C7 C8 119.48(18) . . ?
C6 C7 H7 120.3 . . ?
C8 C7 H7 120.3 . . ?
C7 C8 C3 120.26(19) . . ?
C7 C8 H8 119.9 . . ?
C3 C8 H8 119.9 . . ?
S9 C11 H11A 109.5 . . ?
S9 C11 H11B 109.5 . . ?
H11A C11 H11B 109.5 . . ?
S9 C11 H11C 109.5 . . ?
H11A C11 H11C 109.5 . . ?
H11B C11 H11C 109.5 . . ?
O10 S9 C11 106.40(13) . . ?
O10 S9 C6 108.00(9) . . ?
C11 S9 C6 97.10(10) . . ?

loop_
_geom_bond_atom_site_label_1
_geom_bond_atom_site_label_2
_geom_bond_distance
_geom_bond_site_symmetry_2
_geom_bond_publ_flag
C1 C2 1.179(3) . ?
C1 H1 0.9300 . ?
C2 C3 1.442(3) . ?
C3 C4 1.391(3) . ?
C3 C8 1.393(3) . ?
C4 C5 1.386(3) . ?
C4 H4 0.9300 . ?
C5 C6 1.385(3) . ?
C5 H5 0.9300 . ?
C6 C7 1.377(3) . ?
C6 S9 1.7928(18) . ?
C7 C8 1.387(3) . ?
C7 H7 0.9300 . ?
C8 H8 0.9300 . ?
C11 S9 1.784(2) . ?
C11 H11A 0.9600 . ?
C11 H11B 0.9600 . ?
C11 H11C 0.9600 . ?
O10 S9 1.4773(19) . ?

loop_
_geom_torsion_atom_site_label_1
_geom_torsion_atom_site_label_2
_geom_torsion_atom_site_label_3
_geom_torsion_atom_site_label_4
_geom_torsion
_geom_torsion_site_symmetry_1
_geom_torsion_site_symmetry_2
_geom_torsion_site_symmetry_3
_geom_torsion_site_symmetry_4
_geom_torsion_publ_flag
C8 C3 C4 C5 0.0(3) . . . . ?
C2 C3 C4 C5 -178.9(2) . . . . ?
C3 C4 C5 C6 0.9(3) . . . . ?
C4 C5 C6 C7 -1.5(3) . . . . ?
C4 C5 C6 S9 -177.76(16) . . . . ?
C5 C6 C7 C8 1.3(3) . . . . ?
S9 C6 C7 C8 177.52(17) . . . . ?
C6 C7 C8 C3 -0.5(3) . . . . ?
C4 C3 C8 C7 -0.1(3) . . . . ?
C2 C3 C8 C7 178.7(2) . . . . ?
C7 C6 S9 O10 -6.9(2) . . . . ?
C5 C6 S9 O10 169.41(16) . . . . ?
C7 C6 S9 C11 103.00(18) . . . . ?
C5 C6 S9 C11 -80.73(18) . . . . ?

loop_
_cod_related_entry_id
_cod_related_entry_database
_cod_related_entry_code
1 ChemSpider 28714706
